data_7106228
loop_
_publ_author_name
'Yu Peng'
'Ai-Jiang Zhang'
'Ming Dong'
'Ya-Wen Wang'

_publ_section_title
;
 A colorimetric and fluorescent chemosensor for the detection of an
 explosive - 2,4,6-trinitrophenol (TNP)
;
_journal_name_full Chem.Commun.
_journal_page_first 4505
_journal_paper_doi 10.1039/c1cc10400d
_journal_volume 47
_journal_year 2011
_chemical_formula_sum 'C27 H18 N6 O8'
_chemical_formula_weight 554.47
_chemical_name_systematic
;
?
;
_space_group_IT_number 14
_symmetry_cell_setting monoclinic
_symmetry_space_group_name_Hall '-P 2yn'
_symmetry_space_group_name_H-M 'P 1 21/n 1'
_atom_sites_solution_hydrogens geom
_atom_sites_solution_primary direct
_atom_sites_solution_secondary difmap
_audit_creation_method SHELXL-97
_cell_angle_alpha 90.00
_cell_angle_beta 97.916(8)
_cell_angle_gamma 90.00
_cell_formula_units_Z 4
_cell_length_a 7.394(5)
_cell_length_b 23.675(16)
_cell_length_c 14.376(10)
_cell_measurement_reflns_used 1083
_cell_measurement_temperature 296(2)
_cell_measurement_theta_max 20.28
_cell_measurement_theta_min 2.24
_cell_volume 2493(3)
_computing_cell_refinement 'Bruker SAINT'
_computing_data_collection 'Bruker APEX2'
_computing_data_reduction 'Bruker SAINT'
_computing_molecular_graphics 'Bruker SHELXTL'
_computing_publication_material 'Bruker SHELXTL'
_computing_structure_refinement 'SHELXL-97 (Sheldrick, 2008)'
_computing_structure_solution 'SHELXS-97 (Sheldrick, 2008)'
_diffrn_ambient_temperature 296(2)
_diffrn_measured_fraction_theta_full 0.980
_diffrn_measured_fraction_theta_max 0.980
_diffrn_measurement_device_type 'Bruker APEX-II CCD'
_diffrn_measurement_method '\f and \w scans'
_diffrn_radiation_monochromator graphite
_diffrn_radiation_source 'fine-focus sealed tube'
_diffrn_radiation_type MoK\a
_diffrn_radiation_wavelength 0.71073
_diffrn_reflns_av_R_equivalents 0.0644
_diffrn_reflns_av_sigmaI/netI 0.1079
_diffrn_reflns_limit_h_max 8
_diffrn_reflns_limit_h_min -6
_diffrn_reflns_limit_k_max 28
_diffrn_reflns_limit_k_min -27
_diffrn_reflns_limit_l_max 16
_diffrn_reflns_limit_l_min -17
_diffrn_reflns_number 11651
_diffrn_reflns_theta_full 25.20
_diffrn_reflns_theta_max 25.20
_diffrn_reflns_theta_min 2.24
_exptl_absorpt_coefficient_mu 0.112
_exptl_absorpt_correction_T_max 0.9650
_exptl_absorpt_correction_T_min 0.9597
_exptl_absorpt_correction_type multi-scan
_exptl_absorpt_process_details SADABS
_exptl_crystal_colour orange
_exptl_crystal_density_diffrn 1.472
_exptl_crystal_density_method 'not measured'
_exptl_crystal_description block
_exptl_crystal_F_000 1144
_exptl_crystal_size_max 0.37
_exptl_crystal_size_mid 0.35
_exptl_crystal_size_min 0.32
_refine_diff_density_max 0.352
_refine_diff_density_min -0.212
_refine_diff_density_rms 0.046
_refine_ls_extinction_coef 0.0048(9)
_refine_ls_extinction_expression Fc^*^=kFc[1+0.001xFc^2^\l^3^/sin(2\q)]^-1/4^
_refine_ls_extinction_method SHELXL
_refine_ls_goodness_of_fit_ref 1.052
_refine_ls_hydrogen_treatment constr
_refine_ls_matrix_type full
_refine_ls_number_parameters 371
_refine_ls_number_reflns 4404
_refine_ls_number_restraints 0
_refine_ls_restrained_S_all 1.052
_refine_ls_R_factor_all 0.1228
_refine_ls_R_factor_gt 0.0584
_refine_ls_shift/su_max 0.000
_refine_ls_shift/su_mean 0.000
_refine_ls_structure_factor_coef Fsqd
_refine_ls_weighting_details 'calc w=1/[\s^2^(Fo^2^)+(0.0284P)^2^+0.0000P] where P=(Fo^2^+2Fc^2^)/3'
_refine_ls_weighting_scheme calc
_refine_ls_wR_factor_gt 0.1214
_refine_ls_wR_factor_ref 0.1495
_reflns_number_gt 2418
_reflns_number_total 4404
_reflns_threshold_expression >2sigma(I)
_cod_data_source_file c1cc10400d.txt
_cod_data_source_block p21n
_cod_original_sg_symbol_H-M P2(1)/n
_cod_database_code 7106228

loop_
_symmetry_equiv_pos_as_xyz
'x, y, z'
'-x+1/2, y+1/2, -z+1/2'
'-x, -y, -z'
'x-1/2, -y-1/2, z-1/2'

loop_
_atom_site_label
_atom_site_type_symbol
_atom_site_fract_x
_atom_site_fract_y
_atom_site_fract_z
_atom_site_U_iso_or_equiv
_atom_site_adp_type
_atom_site_occupancy
_atom_site_symmetry_multiplicity
_atom_site_calc_flag
_atom_site_refinement_flags
_atom_site_disorder_assembly
_atom_site_disorder_group
C4 C 1.0590(4) 0.18215(13) 0.5633(2) 0.0452(8) Uani 1 1 d . . .
H4 H 1.0650 0.1458 0.5395 0.054 Uiso 1 1 calc R . .
C5 C 1.1287(4) 0.19373(14) 0.6543(2) 0.0501(9) Uani 1 1 d . . .
H5 H 1.1832 0.1650 0.6925 0.060 Uiso 1 1 calc R . .
C1 C 1.0405(5) 0.28748(15) 0.6369(2) 0.0555(9) Uani 1 1 d . . .
H1 H 1.0356 0.3234 0.6625 0.067 Uiso 1 1 calc R . .
C2 C 0.9665(4) 0.27749(13) 0.5456(2) 0.0501(9) Uani 1 1 d . . .
H2 H 0.9072 0.3064 0.5096 0.060 Uiso 1 1 calc R . .
C3 C 0.9800(4) 0.22490(12) 0.50744(19) 0.0342(7) Uani 1 1 d . . .
C6 C 0.9074(4) 0.21853(13) 0.4050(2) 0.0401(8) Uani 1 1 d . . .
C7 C 0.9675(4) 0.12282(14) 0.2298(2) 0.0502(9) Uani 1 1 d . . .
H7 H 1.0463 0.0985 0.2665 0.060 Uiso 1 1 calc R . .
C8 C 0.9097(4) 0.10909(14) 0.1305(2) 0.0470(8) Uani 1 1 d . . .
C9 C 0.9016(4) 0.15063(14) 0.0595(2) 0.0473(8) Uani 1 1 d . . .
C10 C 0.9650(4) 0.20691(14) 0.0739(2) 0.0554(9) Uani 1 1 d . . .
H10 H 1.0159 0.2180 0.1339 0.066 Uiso 1 1 calc R . .
C11 C 0.9534(5) 0.24502(16) 0.0028(3) 0.0635(11) Uani 1 1 d . . .
H11 H 0.9991 0.2813 0.0146 0.076 Uiso 1 1 calc R . .
C12 C 0.8733(5) 0.23044(18) -0.0884(3) 0.0705(11) Uani 1 1 d . . .
H12 H 0.8607 0.2573 -0.1360 0.085 Uiso 1 1 calc R . .
C13 C 0.8157(5) 0.17782(18) -0.1058(3) 0.0710(11) Uani 1 1 d . . .
H13 H 0.7654 0.1681 -0.1666 0.085 Uiso 1 1 calc R . .
C14 C 0.8285(4) 0.13584(15) -0.0343(2) 0.0542(9) Uani 1 1 d . . .
C15 C 0.7732(5) 0.08079(17) -0.0530(2) 0.0673(11) Uani 1 1 d . . .
H15 H 0.7226 0.0717 -0.1140 0.081 Uiso 1 1 calc R . .
C16 C 0.7888(5) 0.03870(16) 0.0136(3) 0.0583(10) Uani 1 1 d . . .
C17 C 0.7355(6) -0.01790(18) -0.0072(3) 0.0803(13) Uani 1 1 d . . .
H17 H 0.6886 -0.0275 -0.0685 0.096 Uiso 1 1 calc R . .
C18 C 0.7512(6) -0.05775(18) 0.0593(4) 0.0862(14) Uani 1 1 d . . .
H18 H 0.7156 -0.0946 0.0438 0.103 Uiso 1 1 calc R . .
C19 C 0.8209(6) -0.04422(17) 0.1522(3) 0.0822(13) Uani 1 1 d . . .
H19 H 0.8326 -0.0723 0.1979 0.099 Uiso 1 1 calc R . .
C20 C 0.8712(5) 0.00921(15) 0.1761(3) 0.0677(11) Uani 1 1 d . . .
H20 H 0.9146 0.0174 0.2384 0.081 Uiso 1 1 calc R . .
C21 C 0.8595(5) 0.05311(14) 0.1086(2) 0.0529(9) Uani 1 1 d . . .
C22 C 0.3968(4) 0.04241(12) 0.3450(2) 0.0393(8) Uani 1 1 d . . .
C23 C 0.4338(4) -0.00959(12) 0.3129(2) 0.0422(8) Uani 1 1 d . . .
H23 H 0.4921 -0.0138 0.2600 0.051 Uiso 1 1 calc R . .
C24 C 0.3824(4) -0.05601(12) 0.3611(2) 0.0429(8) Uani 1 1 d . . .
C25 C 0.3002(4) -0.05043(13) 0.4408(2) 0.0440(8) Uani 1 1 d . . .
H25 H 0.2688 -0.0823 0.4730 0.053 Uiso 1 1 calc R . .
C26 C 0.2650(4) 0.00239(13) 0.4723(2) 0.0388(8) Uani 1 1 d . . .
C27 C 0.3026(4) 0.05414(13) 0.4244(2) 0.0405(8) Uani 1 1 d . . .
N2 N 0.9721(3) 0.17441(10) 0.36134(16) 0.0457(7) Uani 1 1 d . . .
H2A H 1.0487 0.1512 0.3912 0.055 Uiso 1 1 calc R . .
N3 N 0.9118(3) 0.16740(11) 0.26678(16) 0.0461(7) Uani 1 1 d . . .
N1 N 1.1195(4) 0.24527(12) 0.68841(17) 0.0489(7) Uani 1 1 d . . .
H1A H 1.1660 0.2517 0.7456 0.059 Uiso 1 1 calc R . .
N4 N 0.4575(4) 0.09075(12) 0.2938(2) 0.0554(8) Uani 1 1 d . . .
N5 N 0.4209(4) -0.11204(12) 0.3285(2) 0.0571(8) Uani 1 1 d . . .
N6 N 0.1836(4) 0.00478(13) 0.55873(19) 0.0494(7) Uani 1 1 d . . .
O1 O 0.7971(3) 0.25237(9) 0.36661(14) 0.0530(6) Uani 1 1 d . . .
O8 O 0.2555(3) 0.10225(9) 0.44512(15) 0.0540(6) Uani 1 1 d . . .
O2 O 0.5155(4) 0.13206(11) 0.3369(2) 0.0948(10) Uani 1 1 d . . .
O3 O 0.4540(5) 0.08686(12) 0.2105(2) 0.1058(11) Uani 1 1 d . . .
O4 O 0.5145(3) -0.11631(9) 0.26468(18) 0.0686(7) Uani 1 1 d . . .
O5 O 0.3563(4) -0.15295(10) 0.3647(2) 0.0924(10) Uani 1 1 d . . .
O6 O 0.1340(3) -0.03984(10) 0.59069(17) 0.0675(7) Uani 1 1 d . . .
O7 O 0.1686(3) 0.05017(11) 0.59798(16) 0.0675(7) Uani 1 1 d . . .

loop_
_atom_site_aniso_label
_atom_site_aniso_U_11
_atom_site_aniso_U_22
_atom_site_aniso_U_33
_atom_site_aniso_U_23
_atom_site_aniso_U_13
_atom_site_aniso_U_12
C4 0.060(2) 0.0425(19) 0.0306(18) -0.0051(15) -0.0040(16) 0.0053(16)
C5 0.059(2) 0.054(2) 0.035(2) 0.0035(17) -0.0042(17) 0.0085(17)
C1 0.068(3) 0.054(2) 0.042(2) -0.0136(18) -0.0029(18) 0.0095(19)
C2 0.063(2) 0.047(2) 0.036(2) -0.0043(16) -0.0066(17) 0.0142(17)
C3 0.0358(19) 0.0381(17) 0.0267(16) -0.0039(14) -0.0029(14) 0.0048(14)
C6 0.047(2) 0.0438(19) 0.0287(17) -0.0027(15) 0.0004(15) 0.0039(16)
C7 0.053(2) 0.059(2) 0.038(2) -0.0123(17) 0.0014(17) 0.0055(17)
C8 0.045(2) 0.062(2) 0.0333(19) -0.0124(17) 0.0047(16) -0.0001(16)
C9 0.046(2) 0.060(2) 0.0361(19) -0.0106(17) 0.0057(16) -0.0011(16)
C10 0.054(2) 0.068(2) 0.045(2) -0.0090(19) 0.0072(17) -0.0067(18)
C11 0.065(3) 0.070(3) 0.057(3) -0.005(2) 0.016(2) -0.0147(19)
C12 0.074(3) 0.087(3) 0.052(3) 0.003(2) 0.013(2) -0.007(2)
C13 0.082(3) 0.091(3) 0.038(2) -0.004(2) 0.002(2) -0.007(2)
C14 0.056(2) 0.072(3) 0.034(2) -0.0120(18) 0.0029(17) -0.0060(19)
C15 0.076(3) 0.087(3) 0.037(2) -0.019(2) 0.0006(19) -0.011(2)
C16 0.062(3) 0.065(3) 0.048(2) -0.0234(19) 0.0096(19) -0.0101(19)
C17 0.092(3) 0.076(3) 0.073(3) -0.030(3) 0.008(3) -0.017(2)
C18 0.101(4) 0.064(3) 0.097(4) -0.030(3) 0.024(3) -0.024(2)
C19 0.110(4) 0.070(3) 0.073(3) -0.006(2) 0.036(3) -0.010(2)
C20 0.088(3) 0.065(3) 0.053(2) -0.016(2) 0.022(2) -0.008(2)
C21 0.059(2) 0.060(2) 0.042(2) -0.0095(18) 0.0130(18) -0.0021(18)
C22 0.039(2) 0.0390(18) 0.0383(19) 0.0052(15) -0.0003(15) 0.0007(14)
C23 0.040(2) 0.047(2) 0.0381(19) 0.0008(15) -0.0017(15) 0.0011(15)
C24 0.042(2) 0.0359(18) 0.047(2) -0.0030(16) -0.0072(16) 0.0029(15)
C25 0.045(2) 0.0418(19) 0.042(2) 0.0077(16) -0.0044(16) -0.0044(15)
C26 0.0278(18) 0.052(2) 0.0348(18) 0.0063(15) -0.0024(14) -0.0020(14)
C27 0.0352(19) 0.0422(19) 0.0403(19) 0.0012(16) -0.0084(15) 0.0016(15)
N2 0.0560(19) 0.0518(16) 0.0252(14) -0.0055(12) -0.0083(13) 0.0131(13)
N3 0.0511(18) 0.0615(18) 0.0229(14) -0.0076(13) -0.0052(12) 0.0052(14)
N1 0.0517(19) 0.067(2) 0.0247(14) -0.0084(14) -0.0067(13) -0.0018(14)
N4 0.077(2) 0.0440(18) 0.0473(19) -0.0002(15) 0.0151(16) -0.0032(15)
N5 0.064(2) 0.0462(19) 0.056(2) -0.0062(16) -0.0087(17) 0.0042(16)
N6 0.0405(18) 0.063(2) 0.0421(18) 0.0097(15) -0.0034(14) 0.0009(15)
O1 0.0624(16) 0.0594(15) 0.0327(13) -0.0033(11) -0.0095(11) 0.0194(12)
O8 0.0584(16) 0.0450(14) 0.0581(15) -0.0009(11) 0.0057(12) 0.0125(11)
O2 0.146(3) 0.0602(18) 0.084(2) -0.0134(16) 0.0395(18) -0.0352(17)
O3 0.194(3) 0.0752(19) 0.0507(18) 0.0073(15) 0.025(2) -0.0369(19)
O4 0.0787(19) 0.0573(16) 0.0678(18) -0.0138(13) 0.0036(15) 0.0143(13)
O5 0.145(3) 0.0392(15) 0.094(2) 0.0060(15) 0.0202(19) -0.0093(16)
O6 0.0717(18) 0.0745(17) 0.0581(16) 0.0174(14) 0.0149(13) -0.0128(13)
O7 0.086(2) 0.0677(17) 0.0493(16) -0.0038(13) 0.0114(13) 0.0099(14)

loop_
_atom_type_symbol
_atom_type_description
_atom_type_scat_dispersion_real
_atom_type_scat_dispersion_imag
_atom_type_scat_source
C C 0.0033 0.0016 'International Tables Vol C Tables 4.2.6.8 and 6.1.1.4'
H H 0.0000 0.0000 'International Tables Vol C Tables 4.2.6.8 and 6.1.1.4'
N N 0.0061 0.0033 'International Tables Vol C Tables 4.2.6.8 and 6.1.1.4'
O O 0.0106 0.0060 'International Tables Vol C Tables 4.2.6.8 and 6.1.1.4'

loop_
_geom_angle_atom_site_label_1
_geom_angle_atom_site_label_2
_geom_angle_atom_site_label_3
_geom_angle
_geom_angle_site_symmetry_1
_geom_angle_site_symmetry_3
_geom_angle_publ_flag
C3 C4 C5 119.1(3) . . ?
C3 C4 H4 120.4 . . ?
C5 C4 H4 120.4 . . ?
N1 C5 C4 120.6(3) . . ?
N1 C5 H5 119.7 . . ?
C4 C5 H5 119.7 . . ?
N1 C1 C2 119.4(3) . . ?
N1 C1 H1 120.3 . . ?
C2 C1 H1 120.3 . . ?
C3 C2 C1 119.9(3) . . ?
C3 C2 H2 120.0 . . ?
C1 C2 H2 120.0 . . ?
C4 C3 C2 119.0(3) . . ?
C4 C3 C6 124.4(3) . . ?
C2 C3 C6 116.6(3) . . ?
O1 C6 N2 124.0(3) . . ?
O1 C6 C3 120.2(3) . . ?
N2 C6 C3 115.8(3) . . ?
N3 C7 C8 121.4(3) . . ?
N3 C7 H7 119.3 . . ?
C8 C7 H7 119.3 . . ?
C21 C8 C9 120.9(3) . . ?
C21 C8 C7 117.4(3) . . ?
C9 C8 C7 121.7(3) . . ?
C8 C9 C10 124.6(3) . . ?
C8 C9 C14 119.0(3) . . ?
C10 C9 C14 116.4(3) . . ?
C11 C10 C9 121.9(3) . . ?
C11 C10 H10 119.0 . . ?
C9 C10 H10 119.0 . . ?
C10 C11 C12 120.9(4) . . ?
C10 C11 H11 119.5 . . ?
C12 C11 H11 119.5 . . ?
C13 C12 C11 119.3(4) . . ?
C13 C12 H12 120.3 . . ?
C11 C12 H12 120.3 . . ?
C12 C13 C14 122.0(4) . . ?
C12 C13 H13 119.0 . . ?
C14 C13 H13 119.0 . . ?
C15 C14 C13 122.0(3) . . ?
C15 C14 C9 118.6(3) . . ?
C13 C14 C9 119.4(3) . . ?
C16 C15 C14 123.6(3) . . ?
C16 C15 H15 118.2 . . ?
C14 C15 H15 118.2 . . ?
C15 C16 C17 122.9(4) . . ?
C15 C16 C21 118.4(3) . . ?
C17 C16 C21 118.7(4) . . ?
C18 C17 C16 121.4(4) . . ?
C18 C17 H17 119.3 . . ?
C16 C17 H17 119.3 . . ?
C17 C18 C19 120.3(4) . . ?
C17 C18 H18 119.8 . . ?
C19 C18 H18 119.8 . . ?
C20 C19 C18 120.6(4) . . ?
C20 C19 H19 119.7 . . ?
C18 C19 H19 119.7 . . ?
C19 C20 C21 121.7(4) . . ?
C19 C20 H20 119.2 . . ?
C21 C20 H20 119.2 . . ?
C8 C21 C20 123.5(3) . . ?
C8 C21 C16 119.3(3) . . ?
C20 C21 C16 117.2(3) . . ?
C23 C22 C27 125.8(3) . . ?
C23 C22 N4 116.6(3) . . ?
C27 C22 N4 117.5(3) . . ?
C22 C23 C24 118.1(3) . . ?
C22 C23 H23 121.0 . . ?
C24 C23 H23 121.0 . . ?
C25 C24 C23 121.7(3) . . ?
C25 C24 N5 119.1(3) . . ?
C23 C24 N5 119.2(3) . . ?
C26 C25 C24 119.3(3) . . ?
C26 C25 H25 120.3 . . ?
C24 C25 H25 120.3 . . ?
C25 C26 C27 123.9(3) . . ?
C25 C26 N6 116.0(3) . . ?
C27 C26 N6 120.1(3) . . ?
O8 C27 C22 123.3(3) . . ?
O8 C27 C26 125.7(3) . . ?
C22 C27 C26 110.9(3) . . ?
C6 N2 N3 117.9(2) . . ?
C6 N2 H2A 121.1 . . ?
N3 N2 H2A 121.1 . . ?
C7 N3 N2 115.5(3) . . ?
C5 N1 C1 121.9(3) . . ?
C5 N1 H1A 119.1 . . ?
C1 N1 H1A 119.1 . . ?
O3 N4 O2 122.3(3) . . ?
O3 N4 C22 118.5(3) . . ?
O2 N4 C22 119.2(3) . . ?
O5 N5 O4 123.0(3) . . ?
O5 N5 C24 118.7(3) . . ?
O4 N5 C24 118.2(3) . . ?
O7 N6 O6 122.1(3) . . ?
O7 N6 C26 120.1(3) . . ?
O6 N6 C26 117.8(3) . . ?

loop_
_geom_bond_atom_site_label_1
_geom_bond_atom_site_label_2
_geom_bond_distance
_geom_bond_site_symmetry_2
_geom_bond_publ_flag
C4 C3 1.371(4) . ?
C4 C5 1.366(4) . ?
C4 H4 0.9300 . ?
C5 N1 1.321(4) . ?
C5 H5 0.9300 . ?
C1 N1 1.330(4) . ?
C1 C2 1.371(4) . ?
C1 H1 0.9300 . ?
C2 C3 1.370(4) . ?
C2 H2 0.9300 . ?
C3 C6 1.503(4) . ?
C6 O1 1.220(3) . ?
C6 N2 1.341(3) . ?
C7 N3 1.275(4) . ?
C7 C8 1.470(4) . ?
C7 H7 0.9300 . ?
C8 C21 1.400(4) . ?
C8 C9 1.413(4) . ?
C9 C10 1.418(4) . ?
C9 C14 1.425(4) . ?
C10 C11 1.358(4) . ?
C10 H10 0.9300 . ?
C11 C12 1.405(5) . ?
C11 H11 0.9300 . ?
C12 C13 1.329(5) . ?
C12 H12 0.9300 . ?
C13 C14 1.424(5) . ?
C13 H13 0.9300 . ?
C14 C15 1.381(4) . ?
C15 C16 1.376(5) . ?
C15 H15 0.9300 . ?
C16 C17 1.417(5) . ?
C16 C21 1.435(5) . ?
C17 C18 1.337(5) . ?
C17 H17 0.9300 . ?
C18 C19 1.401(6) . ?
C18 H18 0.9300 . ?
C19 C20 1.349(5) . ?
C19 H19 0.9300 . ?
C20 C21 1.416(5) . ?
C20 H20 0.9300 . ?
C22 C23 1.356(4) . ?
C22 C27 1.444(4) . ?
C22 N4 1.465(4) . ?
C23 C24 1.380(4) . ?
C23 H23 0.9300 . ?
C24 C25 1.376(4) . ?
C24 N5 1.448(4) . ?
C25 C26 1.367(4) . ?
C25 H25 0.9300 . ?
C26 C27 1.451(4) . ?
C26 N6 1.454(4) . ?
C27 O8 1.239(3) . ?
N2 N3 1.381(3) . ?
N2 H2A 0.8600 . ?
N1 H1A 0.8600 . ?
N4 O3 1.198(3) . ?
N4 O2 1.205(3) . ?
N5 O5 1.227(3) . ?
N5 O4 1.227(3) . ?
N6 O7 1.226(3) . ?
N6 O6 1.228(3) . ?

loop_
_geom_torsion_atom_site_label_1
_geom_torsion_atom_site_label_2
_geom_torsion_atom_site_label_3
_geom_torsion_atom_site_label_4
_geom_torsion
_geom_torsion_site_symmetry_1
_geom_torsion_site_symmetry_2
_geom_torsion_site_symmetry_3
_geom_torsion_site_symmetry_4
_geom_torsion_publ_flag
C3 C4 C5 N1 0.4(5) . . . . ?
N1 C1 C2 C3 -2.2(5) . . . . ?
C5 C4 C3 C2 -2.7(4) . . . . ?
C5 C4 C3 C6 176.6(3) . . . . ?
C1 C2 C3 C4 3.6(5) . . . . ?
C1 C2 C3 C6 -175.7(3) . . . . ?
C4 C3 C6 O1 159.9(3) . . . . ?
C2 C3 C6 O1 -20.8(4) . . . . ?
C4 C3 C6 N2 -20.3(4) . . . . ?
C2 C3 C6 N2 159.0(3) . . . . ?
N3 C7 C8 C21 -136.1(3) . . . . ?
N3 C7 C8 C9 42.8(5) . . . . ?
C21 C8 C9 C10 -174.1(3) . . . . ?
C7 C8 C9 C10 7.0(5) . . . . ?
C21 C8 C9 C14 4.6(5) . . . . ?
C7 C8 C9 C14 -174.2(3) . . . . ?
C8 C9 C10 C11 -180.0(3) . . . . ?
C14 C9 C10 C11 1.3(5) . . . . ?
C9 C10 C11 C12 1.6(5) . . . . ?
C10 C11 C12 C13 -3.0(6) . . . . ?
C11 C12 C13 C14 1.5(6) . . . . ?
C12 C13 C14 C15 -178.2(4) . . . . ?
C12 C13 C14 C9 1.4(5) . . . . ?
C8 C9 C14 C15 -2.0(5) . . . . ?
C10 C9 C14 C15 176.9(3) . . . . ?
C8 C9 C14 C13 178.5(3) . . . . ?
C10 C9 C14 C13 -2.7(5) . . . . ?
C13 C14 C15 C16 177.9(3) . . . . ?
C9 C14 C15 C16 -1.7(5) . . . . ?
C14 C15 C16 C17 -178.4(3) . . . . ?
C14 C15 C16 C21 2.6(5) . . . . ?
C15 C16 C17 C18 -179.5(4) . . . . ?
C21 C16 C17 C18 -0.5(6) . . . . ?
C16 C17 C18 C19 0.2(7) . . . . ?
C17 C18 C19 C20 0.7(7) . . . . ?
C18 C19 C20 C21 -1.4(6) . . . . ?
C9 C8 C21 C20 177.5(3) . . . . ?
C7 C8 C21 C20 -3.6(5) . . . . ?
C9 C8 C21 C16 -3.7(5) . . . . ?
C7 C8 C21 C16 175.2(3) . . . . ?
C19 C20 C21 C8 179.8(3) . . . . ?
C19 C20 C21 C16 1.0(5) . . . . ?
C15 C16 C21 C8 0.1(5) . . . . ?
C17 C16 C21 C8 -178.9(3) . . . . ?
C15 C16 C21 C20 179.0(3) . . . . ?
C17 C16 C21 C20 -0.1(5) . . . . ?
C27 C22 C23 C24 -1.9(5) . . . . ?
N4 C22 C23 C24 178.4(3) . . . . ?
C22 C23 C24 C25 -1.6(5) . . . . ?
C22 C23 C24 N5 -179.8(3) . . . . ?
C23 C24 C25 C26 1.3(5) . . . . ?
N5 C24 C25 C26 179.4(3) . . . . ?
C24 C25 C26 C27 2.6(5) . . . . ?
C24 C25 C26 N6 -178.0(3) . . . . ?
C23 C22 C27 O8 -172.3(3) . . . . ?
N4 C22 C27 O8 7.4(4) . . . . ?
C23 C22 C27 C26 5.1(4) . . . . ?
N4 C22 C27 C26 -175.2(3) . . . . ?
C25 C26 C27 O8 171.9(3) . . . . ?
N6 C26 C27 O8 -7.4(5) . . . . ?
C25 C26 C27 C22 -5.4(4) . . . . ?
N6 C26 C27 C22 175.2(3) . . . . ?
O1 C6 N2 N3 0.9(5) . . . . ?
C3 C6 N2 N3 -178.9(2) . . . . ?
C8 C7 N3 N2 178.2(3) . . . . ?
C6 N2 N3 C7 -175.5(3) . . . . ?
C4 C5 N1 C1 1.0(5) . . . . ?
C2 C1 N1 C5 -0.1(5) . . . . ?
C23 C22 N4 O3 34.7(5) . . . . ?
C27 C22 N4 O3 -145.0(3) . . . . ?
C23 C22 N4 O2 -142.5(3) . . . . ?
C27 C22 N4 O2 37.8(4) . . . . ?
C25 C24 N5 O5 10.3(5) . . . . ?
C23 C24 N5 O5 -171.5(3) . . . . ?
C25 C24 N5 O4 -170.9(3) . . . . ?
C23 C24 N5 O4 7.3(4) . . . . ?
C25 C26 N6 O7 170.9(3) . . . . ?
C27 C26 N6 O7 -9.6(4) . . . . ?
C25 C26 N6 O6 -8.0(4) . . . . ?
C27 C26 N6 O6 171.4(3) . . . . ?
